data_4516479
loop_
_publ_author_name
'Hassanein, Khaled'
'Castillo, Oscar'
'G\'omez-Garc\'ia, Carlos J.'
'Zamora, F\'elix'
'Amo-Ochoa, Pilar'

_publ_contact_author
;
 Pilar Amo-Ochoa. Departamento de Quimica Inorganica. 
 Universidad Autonoma de Madrid,
 E-28049 Madrid, Spain
;
_publ_section_title
;
 Asymmetric and Symmetric Dicopper(II) Paddle-Wheel Units with Modified
 Nucleobases
;
_journal_issue 11
_journal_name_full 'Crystal Growth &amp; Design'
_journal_page_first 5485
_journal_paper_doi 10.1021/acs.cgd.5b01110
_journal_volume 15
_journal_year 2015
_chemical_compound_source 'synthesis as described'
_chemical_formula_moiety 'C28 H32 Cu2 N8 O18 S2, 2(C2 H6 S O)'
_chemical_formula_structural 'C28 H32 Cu2 N8 O18 S2, 2(C2 H6 S O)'
_chemical_formula_sum 'C32 H44 Cu2 N8 O20 S4'
_chemical_formula_weight 1116.07
_chemical_name_systematic
;
[tetrakis{mu-(uracil-1-acetato-KO:KO&#x00B4;)}bis(dimethylsulfoxide)dicopper(II)]-dimethylsulfoxide (1/2)
;
_space_group_IT_number 2
_space_group_name_Hall '-P 1'
_space_group_name_H-M_alt 'P -1'
_symmetry_cell_setting triclinic
_symmetry_Int_Tables_number 2
_symmetry_space_group_name_Hall '-P 1'
_symmetry_space_group_name_H-M 'P -1'
_atom_sites_solution_hydrogens geom
_atom_sites_solution_primary direct
_atom_sites_solution_secondary difmap
_audit_creation_method SHELXL97
_cell_angle_alpha 65.178(2)
_cell_angle_beta 78.605(2)
_cell_angle_gamma 89.604(2)
_cell_formula_units_Z 1
_cell_length_a 9.4621(5)
_cell_length_b 11.1133(4)
_cell_length_c 12.3040(5)
_cell_measurement_reflns_used 17213
_cell_measurement_temperature 296(2)
_cell_measurement_theta_max 25.37
_cell_measurement_theta_min 1.87
_cell_volume 1146.94(9)
_computing_cell_refinement 'SAINT V7.68A (Bruker AXS, 2009)'
_computing_data_reduction 'SAINT V7.68A (Bruker AXS, 2009)'
_computing_molecular_graphics 'Ortep-3 (Farrugia, 1997)'
_computing_publication_material 'WinGX (Farrugia, 1999)'
_computing_structure_refinement 'SHELXL-97 (Sheldrick, 1997)'
_computing_structure_solution 'Sir92 (Altomare et al., 1993)'
_diffrn_ambient_temperature 296(2)
_diffrn_detector_area_resol_mean 8.3333
_diffrn_measured_fraction_theta_full 0.982
_diffrn_measured_fraction_theta_max 0.982
_diffrn_measurement_device_type 'SuperNova, Single source at offset), Eos'
_diffrn_radiation_monochromator graphite
_diffrn_radiation_source 'fine-focus sealed tube'
_diffrn_radiation_type MoK\a
_diffrn_radiation_wavelength 0.71073
_diffrn_reflns_av_R_equivalents 0.0387
_diffrn_reflns_av_sigmaI/netI 0.0429
_diffrn_reflns_limit_h_max 11
_diffrn_reflns_limit_h_min -11
_diffrn_reflns_limit_k_max 13
_diffrn_reflns_limit_k_min -12
_diffrn_reflns_limit_l_max 14
_diffrn_reflns_limit_l_min -14
_diffrn_reflns_number 17213
_diffrn_reflns_theta_full 25.37
_diffrn_reflns_theta_max 25.37
_diffrn_reflns_theta_min 1.87
_diffrn_standards_decay_% 0
_diffrn_standards_interval_count 0
_diffrn_standards_interval_time 0
_diffrn_standards_number 0
_exptl_absorpt_coefficient_mu 1.194
_exptl_absorpt_correction_T_max 0.95
_exptl_absorpt_correction_T_min 0.81
_exptl_absorpt_correction_type multi-scan
_exptl_absorpt_process_details
;
SADABS (Sheldrick, 1996)
;
_exptl_crystal_colour green
_exptl_crystal_density_diffrn 1.616
_exptl_crystal_density_method 'not measured'
_exptl_crystal_description prism
_exptl_crystal_F_000 574
_exptl_crystal_size_max 0.18
_exptl_crystal_size_mid 0.10
_exptl_crystal_size_min 0.04
_refine_diff_density_max 1.076
_refine_diff_density_min -0.788
_refine_diff_density_rms 0.198
_refine_ls_extinction_method none
_refine_ls_goodness_of_fit_ref 1.122
_refine_ls_hydrogen_treatment constr
_refine_ls_matrix_type full
_refine_ls_number_parameters 297
_refine_ls_number_reflns 4145
_refine_ls_number_restraints 0
_refine_ls_restrained_S_all 1.122
_refine_ls_R_factor_all 0.0825
_refine_ls_R_factor_gt 0.0557
_refine_ls_shift/su_max 0.000
_refine_ls_shift/su_mean 0.000
_refine_ls_structure_factor_coef Fsqd
_refine_ls_weighting_details 'calc w=1/[\s^2^(Fo^2^)+(0.1120P)^2^+0.9198P] where P=(Fo^2^+2Fc^2^)/3'
_refine_ls_weighting_scheme calc
_refine_ls_wR_factor_gt 0.1555
_refine_ls_wR_factor_ref 0.1881
_reflns_number_gt 3193
_reflns_number_total 4145
_reflns_threshold_expression >2sigma(I)
_cod_data_source_file cg5b01110_si_002.cif
_cod_data_source_block compound-6
_cod_database_code 4516479

loop_
_symmetry_equiv_pos_as_xyz
'x, y, z'
'-x, -y, -z'

loop_
_atom_site_label
_atom_site_type_symbol
_atom_site_fract_x
_atom_site_fract_y
_atom_site_fract_z
_atom_site_U_iso_or_equiv
_atom_site_adp_type
_atom_site_occupancy
_atom_site_symmetry_multiplicity
_atom_site_calc_flag
_atom_site_refinement_flags
_atom_site_disorder_assembly
_atom_site_disorder_group
Cu1 Cu 0.36553(6) 0.47084(6) 0.06886(5) 0.0300(2) Uani 1 1 d . . .
N11 N 0.4744(5) 0.7649(4) 0.2289(4) 0.0386(10) Uani 1 1 d . . .
C12 C 0.4863(6) 0.6628(6) 0.3379(5) 0.0414(12) Uani 1 1 d . . .
O12 O 0.5785(5) 0.5843(4) 0.3435(4) 0.0549(11) Uani 1 1 d . . .
N13 N 0.3870(5) 0.6549(5) 0.4381(4) 0.0484(12) Uani 1 1 d . . .
H13 H 0.3914 0.5900 0.5069 0.058 Uiso 1 1 calc R . .
C14 C 0.2797(7) 0.7399(7) 0.4412(6) 0.0524(15) Uani 1 1 d . . .
O14 O 0.2008(6) 0.7233(6) 0.5392(5) 0.0835(16) Uani 1 1 d . . .
C15 C 0.2743(7) 0.8417(7) 0.3238(6) 0.0586(17) Uani 1 1 d . . .
H15 H 0.2047 0.9024 0.3169 0.070 Uiso 1 1 calc R . .
C16 C 0.3672(7) 0.8509(6) 0.2243(6) 0.0513(15) Uani 1 1 d . . .
H16 H 0.3602 0.9177 0.1487 0.062 Uiso 1 1 calc R . .
C17 C 0.5749(6) 0.7752(5) 0.1192(5) 0.0425(13) Uani 1 1 d . . .
H17A H 0.6724 0.7720 0.1335 0.051 Uiso 1 1 calc R . .
H17B H 0.5696 0.8610 0.0528 0.051 Uiso 1 1 calc R . .
C18 C 0.5468(6) 0.6672(5) 0.0801(4) 0.0345(11) Uani 1 1 d . . .
O181 O 0.4259(4) 0.6023(4) 0.1243(3) 0.0381(8) Uani 1 1 d . . .
O182 O 0.6487(4) 0.6547(4) 0.0037(3) 0.0393(8) Uani 1 1 d . . .
N21 N 0.2443(5) 0.8506(4) -0.2234(4) 0.0417(11) Uani 1 1 d . . .
C22 C 0.2508(6) 0.9070(5) -0.1436(5) 0.0423(13) Uani 1 1 d . . .
O22 O 0.3635(4) 0.9265(4) -0.1167(4) 0.0565(11) Uani 1 1 d . . .
N23 N 0.1204(5) 0.9373(5) -0.0945(4) 0.0424(11) Uani 1 1 d . . .
H23 H 0.1213 0.9746 -0.0459 0.051 Uiso 1 1 calc R . .
C24 C -0.0126(6) 0.9138(6) -0.1155(5) 0.0448(13) Uani 1 1 d . . .
O24 O -0.1227(4) 0.9509(5) -0.0686(5) 0.0626(12) Uani 1 1 d . . .
C25 C -0.0109(7) 0.8474(6) -0.1923(6) 0.0488(14) Uani 1 1 d . . .
H25 H -0.0967 0.8248 -0.2081 0.059 Uiso 1 1 calc R . .
C26 C 0.1155(7) 0.8178(6) -0.2413(5) 0.0479(14) Uani 1 1 d . . .
H26 H 0.1155 0.7725 -0.2900 0.057 Uiso 1 1 calc R . .
C27 C 0.3801(6) 0.8109(6) -0.2725(5) 0.0465(14) Uani 1 1 d . . .
H27A H 0.4541 0.8844 -0.3046 0.056 Uiso 1 1 calc R . .
H27B H 0.3682 0.7906 -0.3397 0.056 Uiso 1 1 calc R . .
C28 C 0.4290(6) 0.6906(5) -0.1758(5) 0.0348(11) Uani 1 1 d . . .
O281 O 0.3368(4) 0.6209(4) -0.0825(3) 0.0386(8) Uani 1 1 d . . .
O282 O 0.5622(4) 0.6719(4) -0.1995(3) 0.0435(9) Uani 1 1 d . . .
O1 O 0.1459(4) 0.4567(4) 0.1651(4) 0.0471(9) Uani 1 1 d . . .
S1A S 0.07767(19) 0.58847(19) 0.1353(2) 0.0592(8) Uani 0.861(6) 1 d P A 1
C2A C -0.0961(13) 0.5610(13) 0.1371(12) 0.099(3) Uiso 0.861(6) 1 d P A 1
H2A1 H -0.1039 0.5551 0.0628 0.148 Uiso 0.861(6) 1 calc PR A 1
H2A2 H -0.1484 0.6329 0.1434 0.148 Uiso 0.861(6) 1 calc PR A 1
H2A3 H -0.1360 0.4791 0.2062 0.148 Uiso 0.861(6) 1 calc PR A 1
C3A C 0.0511(16) 0.6117(15) 0.2697(13) 0.128(5) Uiso 0.861(6) 1 d P A 1
H3A1 H -0.0140 0.5405 0.3342 0.191 Uiso 0.861(6) 1 calc PR A 1
H3A2 H 0.0105 0.6950 0.2559 0.191 Uiso 0.861(6) 1 calc PR A 1
H3A3 H 0.1421 0.6123 0.2928 0.191 Uiso 0.861(6) 1 calc PR A 1
S1B S 0.038(2) 0.5047(19) 0.2243(18) 0.090(7) Uiso 0.139(6) 1 d P A 2
C2B C -0.123(3) 0.517(3) 0.202(3) 0.016(6) Uiso 0.139(6) 1 d P A 2
H2B1 H -0.1305 0.4926 0.1375 0.024 Uiso 0.139(6) 1 calc PR A 2
H2B2 H -0.1470 0.6077 0.1800 0.024 Uiso 0.139(6) 1 calc PR A 2
H2B3 H -0.1895 0.4595 0.2762 0.024 Uiso 0.139(6) 1 calc PR A 2
C3B C 0.103(4) 0.680(3) 0.189(3) 0.026(7) Uiso 0.139(6) 1 d P A 2
H3B1 H 0.1849 0.6774 0.2250 0.039 Uiso 0.139(6) 1 calc PR A 2
H3B2 H 0.0269 0.7199 0.2219 0.039 Uiso 0.139(6) 1 calc PR A 2
H3B3 H 0.1313 0.7304 0.1017 0.039 Uiso 0.139(6) 1 calc PR A 2
S2 S 0.2509(5) 0.1816(4) 0.5485(3) 0.1345(12) Uani 1 1 d . . .
C3 C 0.2283(13) 0.3444(11) 0.4628(11) 0.127(4) Uiso 1 1 d . B .
H3A H 0.1324 0.3516 0.4472 0.190 Uiso 1 1 calc R . .
H3B H 0.2979 0.3772 0.3863 0.190 Uiso 1 1 calc R . .
H3C H 0.2419 0.3959 0.5065 0.190 Uiso 1 1 calc R . .
C4 C 0.1863(12) 0.1167(11) 0.4610(10) 0.115(3) Uiso 1 1 d . B .
H4A H 0.1900 0.0218 0.4967 0.172 Uiso 1 1 calc R . .
H4B H 0.2449 0.1546 0.3793 0.172 Uiso 1 1 calc R . .
H4C H 0.0881 0.1374 0.4581 0.172 Uiso 1 1 calc R . .
O2A O 0.3910(18) 0.1419(15) 0.5576(14) 0.104(7) Uiso 0.444(17) 1 d P B 3
O2B O 0.183(2) 0.172(2) 0.661(2) 0.194(10) Uiso 0.556(17) 1 d P B 4

loop_
_atom_site_aniso_label
_atom_site_aniso_U_11
_atom_site_aniso_U_22
_atom_site_aniso_U_33
_atom_site_aniso_U_23
_atom_site_aniso_U_13
_atom_site_aniso_U_12
Cu1 0.0237(3) 0.0394(4) 0.0290(4) -0.0178(3) -0.0029(2) 0.0092(2)
N11 0.043(3) 0.039(2) 0.037(2) -0.022(2) -0.004(2) 0.0043(19)
C12 0.043(3) 0.052(3) 0.039(3) -0.028(3) -0.012(2) 0.009(3)
O12 0.052(3) 0.069(3) 0.046(2) -0.026(2) -0.0114(19) 0.028(2)
N13 0.052(3) 0.064(3) 0.034(2) -0.026(2) -0.009(2) 0.017(2)
C14 0.050(4) 0.070(4) 0.050(4) -0.039(3) -0.009(3) 0.017(3)
O14 0.083(4) 0.117(4) 0.057(3) -0.052(3) 0.003(3) 0.032(3)
C15 0.060(4) 0.062(4) 0.063(4) -0.036(3) -0.011(3) 0.030(3)
C16 0.063(4) 0.041(3) 0.053(4) -0.024(3) -0.012(3) 0.017(3)
C17 0.045(3) 0.039(3) 0.040(3) -0.020(2) 0.006(2) 0.000(2)
C18 0.039(3) 0.038(3) 0.028(3) -0.015(2) -0.009(2) 0.011(2)
O181 0.032(2) 0.048(2) 0.042(2) -0.0279(17) -0.0032(16) 0.0039(16)
O182 0.035(2) 0.045(2) 0.042(2) -0.0255(17) 0.0008(16) 0.0042(15)
N21 0.045(3) 0.046(3) 0.035(2) -0.019(2) -0.009(2) 0.020(2)
C22 0.041(3) 0.039(3) 0.046(3) -0.019(2) -0.006(3) 0.011(2)
O22 0.042(2) 0.066(3) 0.074(3) -0.041(2) -0.015(2) 0.0139(19)
N23 0.039(3) 0.051(3) 0.047(3) -0.031(2) -0.008(2) 0.012(2)
C24 0.039(3) 0.050(3) 0.050(3) -0.027(3) -0.007(3) 0.009(2)
O24 0.038(2) 0.092(3) 0.085(3) -0.065(3) -0.008(2) 0.013(2)
C25 0.047(3) 0.059(4) 0.057(4) -0.037(3) -0.020(3) 0.012(3)
C26 0.058(4) 0.054(3) 0.042(3) -0.028(3) -0.018(3) 0.022(3)
C27 0.049(3) 0.053(3) 0.035(3) -0.019(3) -0.005(2) 0.025(3)
C28 0.041(3) 0.040(3) 0.033(3) -0.023(2) -0.012(2) 0.018(2)
O281 0.035(2) 0.045(2) 0.036(2) -0.0163(17) -0.0089(16) 0.0132(16)
O282 0.040(2) 0.053(2) 0.0326(19) -0.0147(17) -0.0037(16) 0.0176(17)
O1 0.0274(19) 0.052(2) 0.061(3) -0.028(2) 0.0024(17) 0.0078(16)
S1A 0.0393(11) 0.0464(12) 0.0706(15) -0.0155(10) 0.0128(9) 0.0139(8)
S2 0.187(4) 0.140(3) 0.111(2) -0.064(2) -0.085(2) 0.046(2)

loop_
_atom_type_symbol
_atom_type_description
_atom_type_scat_dispersion_real
_atom_type_scat_dispersion_imag
_atom_type_scat_source
C C 0.0033 0.0016 'International Tables Vol C Tables 4.2.6.8 and 6.1.1.4'
H H 0.0000 0.0000 'International Tables Vol C Tables 4.2.6.8 and 6.1.1.4'
N N 0.0061 0.0033 'International Tables Vol C Tables 4.2.6.8 and 6.1.1.4'
O O 0.0106 0.0060 'International Tables Vol C Tables 4.2.6.8 and 6.1.1.4'
Cu Cu 0.3201 1.2651 'International Tables Vol C Tables 4.2.6.8 and 6.1.1.4'
S S 0.1246 0.1234 'International Tables Vol C Tables 4.2.6.8 and 6.1.1.4'

loop_
_geom_angle_atom_site_label_1
_geom_angle_atom_site_label_2
_geom_angle_atom_site_label_3
_geom_angle
_geom_angle_site_symmetry_1
_geom_angle_site_symmetry_3
O282 Cu1 O182 87.44(16) 2_665 2_665
O282 Cu1 O281 167.55(14) 2_665 .
O182 Cu1 O281 90.93(15) 2_665 .
O282 Cu1 O181 90.39(16) 2_665 .
O182 Cu1 O181 167.29(14) 2_665 .
O281 Cu1 O181 88.49(15) . .
O282 Cu1 O1 98.75(15) 2_665 .
O182 Cu1 O1 101.44(14) 2_665 .
O281 Cu1 O1 93.67(15) . .
O181 Cu1 O1 91.27(14) . .
O282 Cu1 Cu1 88.81(11) 2_665 2_665
O182 Cu1 Cu1 83.60(10) 2_665 2_665
O281 Cu1 Cu1 78.74(10) . 2_665
O181 Cu1 Cu1 83.83(10) . 2_665
O1 Cu1 Cu1 171.04(11) . 2_665
C12 N11 C16 120.8(5) . .
C12 N11 C17 117.3(4) . .
C16 N11 C17 121.8(5) . .
O12 C12 N13 123.0(5) . .
O12 C12 N11 121.8(5) . .
N13 C12 N11 115.2(5) . .
C12 N13 C14 127.2(5) . .
C12 N13 H13 116.4 . .
C14 N13 H13 116.4 . .
O14 C14 N13 120.1(6) . .
O14 C14 C15 126.3(6) . .
N13 C14 C15 113.6(5) . .
C16 C15 C14 120.8(6) . .
C16 C15 H15 119.6 . .
C14 C15 H15 119.6 . .
C15 C16 N11 122.3(6) . .
C15 C16 H16 118.9 . .
N11 C16 H16 118.9 . .
N11 C17 C18 113.9(4) . .
N11 C17 H17A 108.8 . .
C18 C17 H17A 108.8 . .
N11 C17 H17B 108.8 . .
C18 C17 H17B 108.8 . .
H17A C17 H17B 107.7 . .
O181 C18 O182 127.2(5) . .
O181 C18 C17 117.4(4) . .
O182 C18 C17 115.4(4) . .
C18 O181 Cu1 122.1(3) . .
C18 O182 Cu1 123.1(3) . 2_665
C26 N21 C22 121.3(5) . .
C26 N21 C27 122.0(5) . .
C22 N21 C27 116.1(5) . .
O22 C22 N23 122.3(5) . .
O22 C22 N21 123.0(5) . .
N23 C22 N21 114.7(5) . .
C22 N23 C24 126.2(5) . .
C22 N23 H23 116.9 . .
C24 N23 H23 116.9 . .
O24 C24 N23 119.8(5) . .
O24 C24 C25 124.8(5) . .
N23 C24 C25 115.4(5) . .
C26 C25 C24 119.0(5) . .
C26 C25 H25 120.5 . .
C24 C25 H25 120.5 . .
C25 C26 N21 123.1(5) . .
C25 C26 H26 118.5 . .
N21 C26 H26 118.5 . .
N21 C27 C28 111.8(4) . .
N21 C27 H27A 109.3 . .
C28 C27 H27A 109.3 . .
N21 C27 H27B 109.3 . .
C28 C27 H27B 109.3 . .
H27A C27 H27B 107.9 . .
O281 C28 O282 126.9(5) . .
O281 C28 C27 117.6(4) . .
O282 C28 C27 115.6(5) . .
C28 O281 Cu1 128.5(3) . .
C28 O282 Cu1 116.8(3) . 2_665
S1B O1 S1A 43.9(8) . .
S1B O1 Cu1 150.8(8) . .
S1A O1 Cu1 115.5(2) . .
O1 S1A C2A 107.6(5) . .
O1 S1A C3A 105.5(5) . .
C2A S1A C3A 97.4(7) . .
O1 S1B C2B 124.7(17) . .
O1 S1B C3B 106.9(16) . .
C2B S1B C3B 103.8(17) . .
S1B C2B H2B1 109.5 . .
S1B C2B H2B2 109.5 . .
H2B1 C2B H2B2 109.5 . .
S1B C2B H2B3 109.5 . .
H2B1 C2B H2B3 109.5 . .
H2B2 C2B H2B3 109.5 . .
S1B C3B H3B1 109.5 . .
S1B C3B H3B2 109.5 . .
H3B1 C3B H3B2 109.5 . .
S1B C3B H3B3 109.5 . .
H3B1 C3B H3B3 109.5 . .
H3B2 C3B H3B3 109.5 . .
O2B S2 O2A 106.9(12) . .
O2B S2 C3 98.9(10) . .
O2A S2 C3 119.6(8) . .
O2B S2 C4 127.0(11) . .
O2A S2 C4 108.0(8) . .
C3 S2 C4 97.2(6) . .
S2 C3 H3A 109.5 . .
S2 C3 H3B 109.5 . .
H3A C3 H3B 109.5 . .
S2 C3 H3C 109.5 . .
H3A C3 H3C 109.5 . .
H3B C3 H3C 109.5 . .
S2 C4 H4A 109.5 . .
S2 C4 H4B 109.5 . .
H4A C4 H4B 109.5 . .
S2 C4 H4C 109.5 . .
H4A C4 H4C 109.5 . .
H4B C4 H4C 109.5 . .

loop_
_geom_bond_atom_site_label_1
_geom_bond_atom_site_label_2
_geom_bond_distance
_geom_bond_site_symmetry_2
Cu1 O282 1.961(4) 2_665
Cu1 O182 1.964(3) 2_665
Cu1 O281 1.978(3) .
Cu1 O181 1.982(3) .
Cu1 O1 2.150(4) .
Cu1 Cu1 2.6766(11) 2_665
N11 C12 1.370(7) .
N11 C16 1.382(7) .
N11 C17 1.450(6) .
C12 O12 1.221(6) .
C12 N13 1.365(7) .
N13 C14 1.388(7) .
N13 H13 0.8600 .
C14 O14 1.226(7) .
C14 C15 1.423(9) .
C15 C16 1.323(9) .
C15 H15 0.9300 .
C16 H16 0.9300 .
C17 C18 1.511(7) .
C17 H17A 0.9700 .
C17 H17B 0.9700 .
C18 O181 1.250(6) .
C18 O182 1.258(6) .
O182 Cu1 1.964(3) 2_665
N21 C26 1.358(8) .
N21 C22 1.379(7) .
N21 C27 1.456(6) .
C22 O22 1.224(7) .
C22 N23 1.368(7) .
N23 C24 1.382(7) .
N23 H23 0.8600 .
C24 O24 1.243(6) .
C24 C25 1.420(8) .
C25 C26 1.334(8) .
C25 H25 0.9300 .
C26 H26 0.9300 .
C27 C28 1.514(7) .
C27 H27A 0.9700 .
C27 H27B 0.9700 .
C28 O281 1.243(6) .
C28 O282 1.272(6) .
O282 Cu1 1.961(4) 2_665
O1 S1B 1.372(19) .
O1 S1A 1.525(4) .
S1A C2A 1.668(12) .
S1A C3A 1.749(14) .
C2A H2A1 0.9600 .
C2A H2A2 0.9600 .
C2A H2A3 0.9600 .
C3A H3A1 0.9600 .
C3A H3A2 0.9600 .
C3A H3A3 0.9600 .
S1B C2B 1.60(3) .
S1B C3B 1.88(4) .
C2B H2B1 0.9600 .
C2B H2B2 0.9600 .
C2B H2B3 0.9600 .
C3B H3B1 0.9600 .
C3B H3B2 0.9600 .
C3B H3B3 0.9600 .
S2 O2B 1.36(2) .
S2 O2A 1.406(16) .
S2 C3 1.707(12) .
S2 C4 1.724(11) .
C3 H3A 0.9600 .
C3 H3B 0.9600 .
C3 H3C 0.9600 .
C4 H4A 0.9600 .
C4 H4B 0.9600 .
C4 H4C 0.9600 .

loop_
_geom_hbond_atom_site_label_D
_geom_hbond_atom_site_label_H
_geom_hbond_atom_site_label_A
_geom_hbond_distance_DH
_geom_hbond_distance_HA
_geom_hbond_distance_DA
_geom_hbond_angle_DHA
_geom_hbond_site_symmetry_A
N13 H13 O12 0.86 2.10 2.955(6) 170.0 2_666
N23 H23 O24 0.86 1.91 2.771(6) 177.2 2_575
